data_2202805
loop_
_publ_author_name
'Daqing Shi'
'Shu Zhang'
'Xiangshan Wang'
'Qiya Zhuang'

_publ_section_title
;Ethyl
 2-amino-4-(4-fluorophenyl)-7,7-dimethyl-5-oxo-5,6,7,8-tetrahydro-4<i>H</i>-benzo[<i>b</i>]pyran-3-carboxylate
;
_journal_issue 10
_journal_name_full 'Acta Crystallographica Section E'
_journal_page_first o1501
_journal_page_last o1502
_journal_paper_doi 10.1107/S1600536803019834
_journal_volume 59
_journal_year 2003
_chemical_formula_moiety 'C20 H22 F N O4'
_chemical_formula_sum 'C20 H22 F N O4'
_chemical_formula_weight 359.39
_chemical_melting_point 433.5(5)
_chemical_name_systematic
;
Ethyl 2-amino-7,7-dimethyl-4-(4-fluorophenyl)-5-oxo-
4H-5,6,7,8-tetrahydrobenzo[b]pyran-3-carboxylate
;
_space_group_IT_number 2
_symmetry_cell_setting triclinic
_symmetry_space_group_name_Hall '-P 1'
_symmetry_space_group_name_H-M 'P -1'
_atom_sites_solution_hydrogens geom
_atom_sites_solution_primary direct
_atom_sites_solution_secondary difmap
_cell_angle_alpha 81.400(10)
_cell_angle_beta 73.410(10)
_cell_angle_gamma 82.150(10)
_cell_formula_units_Z 2
_cell_length_a 8.2660(10)
_cell_length_b 9.7730(10)
_cell_length_c 12.375(2)
_cell_measurement_reflns_used 32
_cell_measurement_temperature 296(2)
_cell_measurement_theta_max 15.14
_cell_measurement_theta_min 3.14
_cell_volume 942.6(2)
_computing_cell_refinement XSCANS
_computing_data_collection 'XSCANS (Siemens, 1994)'
_computing_data_reduction 'SHELXTL (Sheldrick, 1997)'
_computing_molecular_graphics SHELXTL
_computing_publication_material SHELXTL
_computing_structure_refinement SHELXTL
_computing_structure_solution SHELXTL
_diffrn_ambient_temperature 296(2)
_diffrn_measured_fraction_theta_full 1.000
_diffrn_measured_fraction_theta_max 1.000
_diffrn_measurement_device_type 'Siemens P4'
_diffrn_measurement_method '\w scans'
_diffrn_radiation_monochromator graphite
_diffrn_radiation_source 'normal-focus sealed tube'
_diffrn_radiation_type 'Mo K\a'
_diffrn_radiation_wavelength 0.71073
_diffrn_reflns_av_R_equivalents 0.0078
_diffrn_reflns_av_sigmaI/netI 0.0269
_diffrn_reflns_limit_h_max 9
_diffrn_reflns_limit_h_min 0
_diffrn_reflns_limit_k_max 11
_diffrn_reflns_limit_k_min -11
_diffrn_reflns_limit_l_max 14
_diffrn_reflns_limit_l_min -14
_diffrn_reflns_number 3694
_diffrn_reflns_theta_full 25.00
_diffrn_reflns_theta_max 25.00
_diffrn_reflns_theta_min 1.73
_diffrn_standards_decay_% 2.29
_diffrn_standards_interval_count 97
_diffrn_standards_number 3
_exptl_absorpt_coefficient_mu 0.094
_exptl_absorpt_correction_T_max 0.964
_exptl_absorpt_correction_T_min 0.937
_exptl_absorpt_correction_type psi-scan
_exptl_absorpt_process_details 'XSCANS (Siemens, 1994)'
_exptl_crystal_colour colorless
_exptl_crystal_density_diffrn 1.266
_exptl_crystal_density_method 'not measured'
_exptl_crystal_description block
_exptl_crystal_F_000 380
_exptl_crystal_size_max 0.50
_exptl_crystal_size_mid 0.46
_exptl_crystal_size_min 0.40
_refine_diff_density_max 0.197
_refine_diff_density_min -0.189
_refine_ls_extinction_coef 0.040(4)
_refine_ls_extinction_expression Fc^*^=kFc[1+0.001xFc^2^\l^3^/sin(2\q)]^-1/4^
_refine_ls_extinction_method SHELXTL
_refine_ls_goodness_of_fit_ref 1.001
_refine_ls_hydrogen_treatment mixed
_refine_ls_matrix_type full
_refine_ls_number_parameters 247
_refine_ls_number_reflns 3316
_refine_ls_number_restraints 0
_refine_ls_restrained_S_all 1.001
_refine_ls_R_factor_all 0.0613
_refine_ls_R_factor_gt 0.0403
_refine_ls_shift/su_max 0.000
_refine_ls_shift/su_mean 0.000
_refine_ls_structure_factor_coef Fsqd
_refine_ls_weighting_details 'calc w = 1/[\s^2^(Fo^2^)+(0.0652P)^2^] where P = (Fo^2^+2Fc^2^)/3'
_refine_ls_weighting_scheme calc
_refine_ls_wR_factor_gt 0.1057
_refine_ls_wR_factor_ref 0.1140
_reflns_number_gt 2258
_reflns_number_total 3316
_reflns_threshold_expression I>2\s(I)
_cod_data_source_file ob6286.cif
_cod_data_source_block I
_cod_depositor_comments
;
The following automatic conversions were performed:
'_symmetry_cell_setting' value 'Triclinic' changed to 'triclinic'
according to '/home/saulius/struct/CIF-dictionaries/cif_core.dic'
dictionary named 'cif_core.dic' version 2.4.1 from 2010-06-29.

Automatic conversion script
Id: cif_fix_enum 1527 2010-12-29 10:47:43Z saulius 

The following automatic conversions were performed:

'_chemical_melting_point' value '433-434 ' was changed to '433.5(5)'
- the average value was taken and precision was estimated.

Automatic conversion script
Id: cif_fix_values 1646 2011-03-28 12:23:43Z adriana 

The following automatic conversions were performed:

'_chemical_melting_point' value '433-434 ' was changed to '433.5(5)'
- the average value was taken and precision was
estimated.

'_symmetry_cell_setting' value 'Triclinic' changed to
'triclinic' according to
/home/saulius/struct/CIF-dictionaries/cif_core.dic dictionary named
'cif_core.dic' version 2.4.1 from 2010-06-29.

Automatic conversion script
Id: cif_fix_values 1715 2011-07-08 13:25:40Z adriana 
;
_cod_original_sg_symbol_H-M P-1
_cod_database_code 2202805
_cod_database_fobs_code 2202805

loop_
_symmetry_equiv_pos_as_xyz
'x, y, z'
'-x, -y, -z'

loop_
_atom_site_label
_atom_site_fract_x
_atom_site_fract_y
_atom_site_fract_z
_atom_site_U_iso_or_equiv
_atom_site_adp_type
_atom_site_calc_flag
_atom_site_refinement_flags
_atom_site_occupancy
_atom_site_disorder_assembly
_atom_site_disorder_group
_atom_site_type_symbol
F 0.26348(18) 0.02836(14) 0.02994(10) 0.0959(4) Uani d . 1 . . F
O1 0.52335(14) 0.30199(12) 0.46257(10) 0.0537(3) Uani d . 1 . . O
O2 -0.05861(15) 0.33363(15) 0.48610(11) 0.0705(4) Uani d . 1 . . O
O3 0.36071(15) 0.58488(12) 0.16058(10) 0.0578(4) Uani d . 1 . . O
O4 0.62260(18) 0.59931(14) 0.17541(12) 0.0714(4) Uani d . 1 . . O
N 0.7162(2) 0.4298(2) 0.34383(17) 0.0679(5) Uani d . 1 . . N
C1 0.2609(3) 0.1144(2) 0.10746(15) 0.0635(5) Uani d . 1 . . C
C2 0.1577(3) 0.2350(2) 0.11104(15) 0.0656(5) Uani d . 1 . . C
H2 0.0885 0.2579 0.0622 0.079 Uiso calc R 1 . . H
C3 0.1572(2) 0.32373(19) 0.18902(14) 0.0535(5) Uani d . 1 . . C
H3 0.0862 0.4063 0.1926 0.064 Uiso calc R 1 . . H
C4 0.26027(19) 0.29127(17) 0.26113(13) 0.0427(4) Uani d . 1 . . C
C5 0.3617(2) 0.16653(19) 0.25428(15) 0.0577(5) Uani d . 1 . . C
H5 0.4311 0.1421 0.3030 0.069 Uiso calc R 1 . . H
C6 0.3636(2) 0.0770(2) 0.17745(16) 0.0661(5) Uani d . 1 . . C
H6 0.4330 -0.0064 0.1737 0.079 Uiso calc R 1 . . H
C7 0.2690(2) 0.39073(16) 0.34305(12) 0.0435(4) Uani d . 1 . . C
H7 0.1816 0.4688 0.3405 0.052 Uiso calc R 1 . . H
C8 0.23388(19) 0.31915(16) 0.46263(13) 0.0433(4) Uani d . 1 . . C
C9 0.0607(2) 0.29604(17) 0.52702(14) 0.0504(4) Uani d . 1 . . C
C10 0.0321(2) 0.2297(2) 0.64819(14) 0.0623(5) Uani d . 1 . . C
H10A -0.0731 0.1862 0.6704 0.075 Uiso calc R 1 . . H
H10B 0.0193 0.3017 0.6969 0.075 Uiso calc R 1 . . H
C11 0.1757(2) 0.12029(18) 0.66739(14) 0.0557(5) Uani d . 1 . . C
C12 0.3419(2) 0.18812(19) 0.62373(14) 0.0550(5) Uani d . 1 . . C
H12A 0.3491 0.2462 0.6789 0.066 Uiso calc R 1 . . H
H12B 0.4361 0.1159 0.6169 0.066 Uiso calc R 1 . . H
C13 0.3588(2) 0.27438(16) 0.51192(13) 0.0448(4) Uani d . 1 . . C
C14 0.5571(2) 0.39857(17) 0.36789(14) 0.0487(4) Uani d . 1 . . C
C15 0.4398(2) 0.44808(16) 0.31017(13) 0.0448(4) Uani d . 1 . . C
C16 0.4868(2) 0.54921(17) 0.21232(15) 0.0522(4) Uani d . 1 . . C
C17 0.3990(3) 0.6784(2) 0.05613(17) 0.0714(6) Uani d . 1 . . C
H17A 0.5030 0.6434 0.0041 0.086 Uiso calc R 1 . . H
H17B 0.4133 0.7698 0.0717 0.086 Uiso calc R 1 . . H
C18 0.2539(3) 0.6871(2) 0.00542(17) 0.0785(6) Uani d . 1 . . C
H18A 0.2396 0.5959 -0.0082 0.094 Uiso calc R 1 . . H
H18B 0.2766 0.7470 -0.0650 0.094 Uiso calc R 1 . . H
H18C 0.1523 0.7239 0.0568 0.094 Uiso calc R 1 . . H
C19 0.1819(3) -0.0034(2) 0.6035(2) 0.0838(7) Uani d . 1 . . C
H19A 0.1999 0.0278 0.5240 0.101 Uiso calc R 1 . . H
H19B 0.0766 -0.0444 0.6319 0.101 Uiso calc R 1 . . H
H19C 0.2732 -0.0712 0.6144 0.101 Uiso calc R 1 . . H
C20 0.1477(3) 0.0712(3) 0.79358(17) 0.0851(7) Uani d . 1 . . C
H20A 0.2365 0.0005 0.8042 0.102 Uiso calc R 1 . . H
H20B 0.0401 0.0338 0.8230 0.102 Uiso calc R 1 . . H
H20C 0.1491 0.1482 0.8331 0.102 Uiso calc R 1 . . H
H1A 0.754(3) 0.491(2) 0.2830(18) 0.082(7) Uiso d . 1 . . H
H1B 0.775(3) 0.395(2) 0.3913(17) 0.077(6) Uiso d . 1 . . H

loop_
_atom_site_aniso_label
_atom_site_aniso_U_11
_atom_site_aniso_U_22
_atom_site_aniso_U_33
_atom_site_aniso_U_12
_atom_site_aniso_U_13
_atom_site_aniso_U_23
F 0.1246(11) 0.1060(10) 0.0773(8) -0.0183(8) -0.0404(8) -0.0422(7)
O1 0.0448(7) 0.0621(8) 0.0570(7) 0.0038(5) -0.0262(6) 0.0009(6)
O2 0.0472(7) 0.0985(10) 0.0671(8) 0.0074(7) -0.0284(7) -0.0014(7)
O3 0.0652(8) 0.0558(7) 0.0567(7) -0.0038(6) -0.0312(6) 0.0072(6)
O4 0.0736(9) 0.0729(9) 0.0773(9) -0.0246(8) -0.0365(8) 0.0084(7)
N 0.0534(10) 0.0810(12) 0.0768(12) -0.0133(9) -0.0365(9) 0.0103(10)
C1 0.0728(13) 0.0755(14) 0.0508(11) -0.0171(11) -0.0200(10) -0.0193(10)
C2 0.0679(13) 0.0905(15) 0.0520(11) -0.0154(11) -0.0355(10) -0.0060(10)
C3 0.0474(10) 0.0673(11) 0.0512(10) -0.0020(8) -0.0249(8) -0.0045(8)
C4 0.0389(9) 0.0534(10) 0.0373(8) -0.0030(7) -0.0144(7) -0.0034(7)
C5 0.0616(11) 0.0643(12) 0.0565(11) 0.0087(9) -0.0321(9) -0.0174(9)
C6 0.0742(13) 0.0635(12) 0.0672(12) 0.0049(10) -0.0282(11) -0.0214(10)
C7 0.0426(9) 0.0468(9) 0.0438(9) 0.0101(7) -0.0212(7) -0.0080(7)
C8 0.0445(9) 0.0475(9) 0.0405(9) 0.0076(7) -0.0191(7) -0.0091(7)
C9 0.0475(10) 0.0573(11) 0.0486(10) 0.0099(8) -0.0210(8) -0.0111(8)
C10 0.0549(11) 0.0771(13) 0.0506(10) 0.0070(9) -0.0152(9) -0.0041(9)
C11 0.0570(11) 0.0580(11) 0.0526(10) 0.0041(9) -0.0230(9) -0.0007(8)
C12 0.0605(11) 0.0600(11) 0.0481(10) 0.0104(9) -0.0285(9) -0.0061(8)
C13 0.0438(10) 0.0487(9) 0.0450(9) 0.0073(7) -0.0196(8) -0.0108(7)
C14 0.0488(10) 0.0481(10) 0.0533(10) 0.0007(8) -0.0215(8) -0.0084(8)
C15 0.0486(10) 0.0441(9) 0.0473(9) 0.0031(7) -0.0233(8) -0.0093(7)
C16 0.0593(12) 0.0482(10) 0.0573(11) -0.0034(9) -0.0283(9) -0.0090(8)
C17 0.0879(15) 0.0591(12) 0.0692(13) -0.0115(11) -0.0349(11) 0.0167(10)
C18 0.0927(16) 0.0793(14) 0.0657(13) 0.0021(12) -0.0377(12) 0.0071(11)
C19 0.0949(17) 0.0639(13) 0.0984(17) -0.0009(12) -0.0385(14) -0.0095(12)
C20 0.0797(15) 0.1040(17) 0.0629(13) 0.0008(13) -0.0235(11) 0.0167(12)

loop_
_atom_type_symbol
_atom_type_description
_atom_type_scat_dispersion_real
_atom_type_scat_dispersion_imag
_atom_type_scat_source
C C 0.0033 0.0016 'International Tables Vol C Tables 4.2.6.8 and 6.1.1.4'
H H 0.0000 0.0000 'International Tables Vol C Tables 4.2.6.8 and 6.1.1.4'
N N 0.0061 0.0033 'International Tables Vol C Tables 4.2.6.8 and 6.1.1.4'
O O 0.0106 0.0060 'International Tables Vol C Tables 4.2.6.8 and 6.1.1.4'
F F 0.0171 0.0103 'International Tables Vol C Tables 4.2.6.8 and 6.1.1.4'

loop_
_geom_angle_atom_site_label_1
_geom_angle_atom_site_label_2
_geom_angle_atom_site_label_3
_geom_angle
_geom_angle_publ_flag
C13 O1 C14 118.45(12) yes
C16 O3 C17 116.44(14) no
C14 N H1A 118.4(14) no
C14 N H1B 117.9(13) no
H1A N H1B 123(2) no
C2 C1 C6 122.41(17) no
C2 C1 F 118.89(18) no
C6 C1 F 118.69(19) no
C1 C2 C3 118.82(17) no
C1 C2 H2 120.6 no
C3 C2 H2 120.6 no
C4 C3 C2 121.03(17) no
C4 C3 H3 119.5 no
C2 C3 H3 119.5 no
C3 C4 C5 117.61(15) no
C3 C4 C7 121.98(15) no
C5 C4 C7 120.37(13) no
C6 C5 C4 122.10(16) no
C6 C5 H5 118.9 no
C4 C5 H5 118.9 no
C1 C6 C5 118.02(18) no
C1 C6 H6 121.0 no
C5 C6 H6 121.0 no
C8 C7 C15 109.62(12) no
C8 C7 C4 110.61(13) no
C15 C7 C4 111.66(13) no
C8 C7 H7 108.3 no
C15 C7 H7 108.3 no
C4 C7 H7 108.3 no
C13 C8 C9 118.44(14) no
C13 C8 C7 121.56(15) no
C9 C8 C7 120.00(13) no
O2 C9 C8 121.42(15) no
O2 C9 C10 120.83(16) no
C8 C9 C10 117.70(14) no
C9 C10 C11 113.66(15) no
C9 C10 H10A 108.8 no
C11 C10 H10A 108.8 no
C9 C10 H10B 108.8 no
C11 C10 H10B 108.8 no
H10A C10 H10B 107.7 no
C20 C11 C19 109.62(17) no
C20 C11 C12 108.76(15) no
C19 C11 C12 110.67(16) no
C20 C11 C10 110.36(16) no
C19 C11 C10 109.48(16) no
C12 C11 C10 107.93(15) no
C13 C12 C11 113.27(13) no
C13 C12 H12A 108.9 no
C11 C12 H12A 108.9 no
C13 C12 H12B 108.9 no
C11 C12 H12B 108.9 no
H12A C12 H12B 107.7 no
C8 C13 O1 122.85(14) no
C8 C13 C12 126.18(16) no
O1 C13 C12 110.97(13) no
N C14 C15 127.79(18) no
N C14 O1 109.95(15) yes
C15 C14 O1 122.24(15) yes
C14 C15 C16 118.16(15) no
C14 C15 C7 120.74(15) yes
C16 C15 C7 120.96(13) no
O4 C16 O3 121.38(16) no
O4 C16 C15 126.82(15) no
O3 C16 C15 111.79(15) no
O3 C17 C18 107.42(16) no
O3 C17 H17A 110.2 no
C18 C17 H17A 110.2 no
O3 C17 H17B 110.2 no
C18 C17 H17B 110.2 no
H17A C17 H17B 108.5 no
C17 C18 H18A 109.5 no
C17 C18 H18B 109.5 no
H18A C18 H18B 109.5 no
C17 C18 H18C 109.5 no
H18A C18 H18C 109.5 no
H18B C18 H18C 109.5 no
C11 C19 H19A 109.5 no
C11 C19 H19B 109.5 no
H19A C19 H19B 109.5 no
C11 C19 H19C 109.5 no
H19A C19 H19C 109.5 no
H19B C19 H19C 109.5 no
C11 C20 H20A 109.5 no
C11 C20 H20B 109.5 no
H20A C20 H20B 109.5 no
C11 C20 H20C 109.5 no
H20A C20 H20C 109.5 no
H20B C20 H20C 109.5 no

loop_
_geom_bond_atom_site_label_1
_geom_bond_atom_site_label_2
_geom_bond_site_symmetry_2
_geom_bond_distance
_geom_bond_publ_flag
F C1 . 1.361(2) no
O1 C13 . 1.3686(19) yes
O1 C14 . 1.3770(19) yes
O2 C9 . 1.2228(18) no
O3 C16 . 1.3541(19) no
O3 C17 . 1.449(2) no
O4 C16 . 1.224(2) no
N C14 . 1.330(2) yes
N H1A . 0.90(2) no
N H1B . 0.87(2) no
C1 C2 . 1.355(3) no
C1 C6 . 1.358(3) no
C2 C3 . 1.389(3) no
C2 H2 . 0.9300 no
C3 C4 . 1.378(2) no
C3 H3 . 0.9300 no
C4 C5 . 1.381(2) no
C4 C7 . 1.528(2) no
C5 C6 . 1.381(2) no
C5 H5 . 0.9300 no
C6 H6 . 0.9300 no
C7 C8 . 1.505(2) yes
C7 C15 . 1.514(2) yes
C7 H7 . 0.9800 no
C8 C13 . 1.336(2) yes
C8 C9 . 1.455(2) no
C9 C10 . 1.508(2) no
C10 C11 . 1.532(2) no
C10 H10A . 0.9700 no
C10 H10B . 0.9700 no
C11 C20 . 1.524(2) no
C11 C19 . 1.528(3) no
C11 C12 . 1.528(3) no
C12 C13 . 1.489(2) no
C12 H12A . 0.9700 no
C12 H12B . 0.9700 no
C14 C15 . 1.359(2) yes
C15 C16 . 1.440(2) no
C17 C18 . 1.491(3) no
C17 H17A . 0.9700 no
C17 H17B . 0.9700 no
C18 H18A . 0.9600 no
C18 H18B . 0.9600 no
C18 H18C . 0.9600 no
C19 H19A . 0.9600 no
C19 H19B . 0.9600 no
C19 H19C . 0.9600 no
C20 H20A . 0.9600 no
C20 H20B . 0.9600 no
C20 H20C . 0.9600 no

loop_
_geom_hbond_atom_site_label_D
_geom_hbond_atom_site_label_H
_geom_hbond_atom_site_label_A
_geom_hbond_site_symmetry_A
_geom_hbond_distance_DH
_geom_hbond_distance_HA
_geom_hbond_distance_DA
_geom_hbond_angle_DHA
N H1B O2 1_655 0.87(2) 2.03(2) 2.889(2) 170.6(19)
N H1A O4 . 0.90(2) 2.04(2) 2.688(2) 128.1(18)

loop_
_geom_torsion_atom_site_label_1
_geom_torsion_atom_site_label_2
_geom_torsion_atom_site_label_3
_geom_torsion_atom_site_label_4
_geom_torsion
_geom_torsion_publ_flag
C6 C1 C2 C3 0.1(3) no
F C1 C2 C3 -178.99(16) no
C1 C2 C3 C4 0.5(3) no
C2 C3 C4 C5 -1.0(3) no
C2 C3 C4 C7 176.61(16) no
C3 C4 C5 C6 0.9(3) no
C7 C4 C5 C6 -176.77(16) no
C2 C1 C6 C5 -0.3(3) no
F C1 C6 C5 178.86(16) no
C4 C5 C6 C1 -0.3(3) no
C3 C4 C7 C8 125.76(16) no
C5 C4 C7 C8 -56.7(2) no
C3 C4 C7 C15 -111.87(17) no
C5 C4 C7 C15 65.70(19) no
C15 C7 C8 C13 -20.8(2) no
C4 C7 C8 C13 102.72(17) no
C15 C7 C8 C9 159.77(13) yes
C4 C7 C8 C9 -76.68(17) no
C13 C8 C9 O2 -179.39(16) no
C7 C8 C9 O2 0.0(2) no
C13 C8 C9 C10 3.3(2) yes
C7 C8 C9 C10 -177.29(15) no
O2 C9 C10 C11 147.31(17) no
C8 C9 C10 C11 -35.4(2) no
C9 C10 C11 C20 173.18(17) no
C9 C10 C11 C19 -66.1(2) no
C9 C10 C11 C12 54.4(2) no
C20 C11 C12 C13 -163.76(16) no
C19 C11 C12 C13 75.76(18) no
C10 C11 C12 C13 -44.02(19) no
C9 C8 C13 O1 -173.96(14) no
C7 C8 C13 O1 6.6(2) no
C9 C8 C13 C12 7.1(2) no
C7 C8 C13 C12 -172.29(15) no
C14 O1 C13 C8 11.2(2) no
C14 O1 C13 C12 -169.72(14) no
C11 C12 C13 C8 15.1(2) yes
C11 C12 C13 O1 -163.89(13) no
C13 O1 C14 N 169.07(14) no
C13 O1 C14 C15 -12.2(2) no
N C14 C15 C16 -1.7(3) yes
O1 C14 C15 C16 179.83(14) no
N C14 C15 C7 174.03(17) no
O1 C14 C15 C7 -4.4(2) no
C8 C7 C15 C14 19.6(2) no
C4 C7 C15 C14 -103.32(17) yes
C8 C7 C15 C16 -164.78(14) no
C4 C7 C15 C16 72.29(18) no
C17 O3 C16 O4 3.6(2) no
C17 O3 C16 C15 -175.58(15) no
C14 C15 C16 O4 -1.7(3) no
C7 C15 C16 O4 -177.39(16) no
C14 C15 C16 O3 177.44(14) no
C7 C15 C16 O3 1.7(2) no
C16 O3 C17 C18 171.88(16) no

loop_
_cod_related_entry_id
_cod_related_entry_database
_cod_related_entry_code
1 ChemSpider 2366842
